data_4122859
loop_
_publ_author_name
'Frank, Ren\'e'
'Howell, James'
'Tirfoin, R\'emi'
'Dange, Deepak'
'Jones, Cameron'
'Mingos, D Michael P'
'Aldridge, Simon'

_publ_section_title
;
 Circumventing redox chemistry: synthesis of transition metal boryl
 complexes from a boryl nucleophile by decarbonylation.
;
_journal_issue 44
_journal_name_full 'Journal of the American Chemical Society'
_journal_page_first 15730
_journal_page_last 15741
_journal_paper_doi 10.1021/ja508979x
_journal_volume 136
_journal_year 2014
_chemical_formula_moiety 'C34.00 H41.00 B1 Fe1 N2 O3'
_chemical_formula_sum 'C34 H41 B Fe N2 O3'
_chemical_formula_weight 592.37
_space_group_IT_number 2
_symmetry_cell_setting triclinic
_symmetry_space_group_name_Hall '-P 1'
_symmetry_space_group_name_H-M 'P -1'
_atom_sites_solution_hydrogens difmap
_atom_sites_solution_primary other
_audit_creation_date 13-08-05
_audit_creation_method CRYSTALS_ver_14.40
_cell_angle_alpha 104.5077(5)
_cell_angle_beta 93.2151(6)
_cell_angle_gamma 99.4456(6)
_cell_formula_units_Z 2
_cell_length_a 10.58990(10)
_cell_length_b 10.61490(10)
_cell_length_c 14.9425(2)
_cell_measurement_reflns_used 6473
_cell_measurement_temperature 150
_cell_measurement_theta_max 27
_cell_measurement_theta_min 5
_cell_volume 1595.76(3)
_computing_cell_refinement 'DENZO/SCALEPACK (Otwinowski & Minor, 1997)'
_computing_data_collection 'COLLECT (Nonius, 2001).'
_computing_data_reduction 'DENZO/SCALEPACK (Otwinowski & Minor, 1997)'
_computing_molecular_graphics 'CAMERON (Watkin et al., 1996)'
_computing_publication_material 'CRYSTALS (Betteridge et al., 2003)'
_computing_structure_refinement 'CRYSTALS (Betteridge et al., 2003)'
_computing_structure_solution 'Superflip (Palatinus & Chapuis, 2007)'
_diffrn_ambient_temperature 150
_diffrn_measured_fraction_theta_full 0.991
_diffrn_measured_fraction_theta_max 0.990
_diffrn_measurement_device Area
_diffrn_measurement_device_type 'Nonius KappaCCD'
_diffrn_measurement_method \w
_diffrn_radiation_monochromator graphite
_diffrn_radiation_type 'Mo K\a'
_diffrn_radiation_wavelength 0.71073
_diffrn_reflns_av_R_equivalents 0.021
_diffrn_reflns_limit_h_max 13
_diffrn_reflns_limit_h_min -13
_diffrn_reflns_limit_k_max 13
_diffrn_reflns_limit_k_min -13
_diffrn_reflns_limit_l_max 18
_diffrn_reflns_limit_l_min -19
_diffrn_reflns_number 43676
_diffrn_reflns_theta_full 25.296
_diffrn_reflns_theta_max 27.496
_diffrn_reflns_theta_min 5.164
_diffrn_standards_number 0
_exptl_absorpt_coefficient_mu 0.508
_exptl_absorpt_correction_T_max 0.94
_exptl_absorpt_correction_T_min 0.89
_exptl_absorpt_correction_type multi-scan
_exptl_absorpt_process_details 'DENZO/SCALEPACK (Otwinowski & Minor, 1997)'
_exptl_crystal_colour orange
_exptl_crystal_density_diffrn 1.233
_exptl_crystal_density_method 'not measured'
_exptl_crystal_description block
_exptl_crystal_F_000 628.000
_exptl_crystal_size_max 0.230
_exptl_crystal_size_mid 0.180
_exptl_crystal_size_min 0.120
_refine_diff_density_max 0.37
_refine_diff_density_min -0.40
_refine_ls_extinction_method None
_refine_ls_goodness_of_fit_ref 0.9136
_refine_ls_hydrogen_treatment constr
_refine_ls_matrix_type full
_refine_ls_number_parameters 407
_refine_ls_number_reflns 7258
_refine_ls_number_restraints 324
_refine_ls_R_factor_all 0.0498
_refine_ls_R_factor_gt 0.0393
_refine_ls_shift/su_max 0.0006380
_refine_ls_shift/su_mean 0.0000290
_refine_ls_structure_factor_coef Fsqd
_refine_ls_weighting_details
;
 Method, part 1, Chebychev polynomial, (Watkin, 1994, Prince, 1982) 
 [weight] = 1.0/[A~0~*T~0~(x)+A~1~*T~1~(x) ... +A~n-1~]*T~n-1~(x)] 
 where A~i~ are the Chebychev coefficients listed below and x= Fcalc/Fmax 
 Method = Robust Weighting (Prince, 1982) 
 W = [weight] * [1-(deltaF/6*sigmaF)^2^]^2^ 
 A~i~ are: 
 15.8 22.6 10.6 2.77 
;
_refine_ls_weighting_scheme calc
_refine_ls_wR_factor_all 0.0962
_refine_ls_wR_factor_gt 0.0842
_refine_ls_wR_factor_ref 0.0962
_reflns_limit_h_max 13
_reflns_limit_h_min -13
_reflns_limit_k_max 13
_reflns_limit_k_min -13
_reflns_limit_l_max 19
_reflns_limit_l_min 0
_reflns_number_gt 6114
_reflns_number_total 7258
_reflns_threshold_expression I>2.0\s(I)
_oxford_diffrn_Wilson_B_factor 0.00
_oxford_diffrn_Wilson_scale 0.00
_oxford_refine_ls_r_factor_ref 0.0498
_oxford_refine_ls_scale 0.6144(8)
_oxford_reflns_number_all 7258
_oxford_reflns_threshold_expression_ref I>0.0\s(I)
_oxford_structure_analysis_title '084rfrt13 in P -1'
_cod_data_source_file ja508979x_si_002.cif
_cod_data_source_block 13
_cod_depositor_comments
;
The following automatic conversions were performed:

'_atom_sites_solution_primary' value 'Other' changed to 'other'
according to
/home/saulius/struct/COD-crude-data--automatic-downloads/rss-feeds/ACS/lib/dictionaries/cif_core.dic
dictionary named 'cif_core.dic' version 2.4.2 from 2011-04-26.

Automatic conversion script
Id: cif_fix_values 2827 2014-09-09 07:05:25Z andrius 

 Adding full bibliography for 4122854--4122863.cif.
;
_cod_original_sg_symbol_H-M 'P -1 '
_cod_original_formula_sum 'C34.00 H41.00 B1 Fe1 N2 O3'
_cod_database_code 4122859

loop_
_symmetry_equiv_pos_as_xyz
x,y,z
-x,-y,-z

loop_
_atom_site_label
_atom_site_type_symbol
_atom_site_fract_x
_atom_site_fract_y
_atom_site_fract_z
_atom_site_U_iso_or_equiv
_atom_site_occupancy
_atom_site_adp_type
_atom_site_refinement_flags_posn
_atom_site_refinement_flags_occupancy
_atom_site_disorder_assembly
_atom_site_disorder_group
C41 C 0.4584(7) 0.6828(12) 0.5191(4) 0.0531 0.39(3) Uani D P 1 2
C42 C 0.5633(5) 0.7648(9) 0.3908(9) 0.0478 0.39(3) Uani D P 1 2
C43 C 0.4737(6) 0.7087(9) 0.5218(3) 0.0496 0.61(3) Uani D P 1 1
C44 C 0.5584(4) 0.7456(7) 0.3731(6) 0.0506 0.61(3) Uani D P 1 1
C45 C -0.2346(8) 0.1989(13) 0.1975(3) 0.0424 0.39(3) Uani D P 1 2
C46 C -0.1653(12) 0.1293(10) 0.3395(7) 0.0525 0.39(3) Uani D P 1 2
C47 C -0.2117(7) 0.2333(9) 0.1966(2) 0.0399 0.61(3) Uani D P 1 1
C48 C -0.1959(9) 0.1088(6) 0.3198(6) 0.0600 0.61(3) Uani D P 1 1
Fe1 Fe 0.30916(2) 0.53449(2) 0.095133(18) 0.0243 1.0000 Uani . . . .
C2 C 0.16019(16) 0.43461(16) 0.14137(12) 0.0226 1.0000 Uani . . . .
C6 C 0.20562(18) 0.65597(17) 0.35436(12) 0.0262 1.0000 Uani . . . .
C7 C 0.32254(17) 0.73883(19) 0.39553(12) 0.0331 1.0000 Uani D . . .
C8 C 0.44252(16) 0.68507(15) 0.41678(11) 0.0414 1.0000 Uani D . . .
C11 C 0.3266(2) 0.8754(2) 0.41789(17) 0.0435 1.0000 Uani . . . .
C12 C 0.2211(3) 0.9274(2) 0.39784(19) 0.0483 1.0000 Uani . . . .
C13 C 0.1067(2) 0.8444(2) 0.35683(16) 0.0399 1.0000 Uani . . . .
C14 C 0.09531(18) 0.70724(18) 0.33549(13) 0.0286 1.0000 Uani . . . .
C15 C -0.03489(18) 0.61742(19) 0.29879(13) 0.0302 1.0000 Uani . . . .
C16 C -0.0991(2) 0.5784(3) 0.37932(16) 0.0436 1.0000 Uani . . . .
C17 C -0.1261(2) 0.6761(3) 0.24536(17) 0.0460 1.0000 Uani . . . .
C18 C 0.19279(19) 0.44781(19) 0.40134(13) 0.0295 1.0000 Uani . . . .
C19 C 0.16720(19) 0.31638(19) 0.36215(13) 0.0297 1.0000 Uani . . . .
C21 C 0.10133(17) 0.16207(16) 0.20581(12) 0.0241 1.0000 Uani . . . .
C22 C 0.18251(17) 0.09158(17) 0.14977(12) 0.0250 1.0000 Uani . . . .
C23 C 0.32482(18) 0.14835(18) 0.15391(14) 0.0293 1.0000 Uani . . . .
C24 C 0.3968(2) 0.1380(3) 0.24240(16) 0.0431 1.0000 Uani . . . .
C25 C 0.3890(2) 0.0844(2) 0.06966(15) 0.0380 1.0000 Uani . . . .
C26 C 0.12832(19) -0.03243(18) 0.09143(13) 0.0301 1.0000 Uani . . . .
C27 C -0.0004(2) -0.08583(19) 0.09031(15) 0.0342 1.0000 Uani . . . .
C28 C -0.07798(19) -0.0159(2) 0.14679(15) 0.0347 1.0000 Uani . . . .
C29 C -0.02912(17) 0.11010(18) 0.20532(13) 0.0299 1.0000 Uani D . . .
C30 C -0.12021(17) 0.18888(15) 0.26077(11) 0.0388 1.0000 Uani D . . .
C33 C 0.42852(17) 0.50121(18) 0.16818(13) 0.0288 1.0000 Uani . . . .
C35 C 0.3492(2) 0.6633(2) 0.00763(15) 0.0363 1.0000 Uani . . . .
C36 C 0.4066(2) 0.72862(18) 0.09754(16) 0.0352 1.0000 Uani . . . .
C37 C 0.3074(2) 0.73660(19) 0.15903(15) 0.0362 1.0000 Uani . . . .
C38 C 0.1894(2) 0.6781(2) 0.10499(16) 0.0369 1.0000 Uani . . . .
C39 C 0.2134(2) 0.6303(2) 0.01213(16) 0.0380 1.0000 Uani . . . .
C40 C 0.30436(17) 0.38889(19) 0.00699(13) 0.0277 1.0000 Uani . . . .
O3 O 0.06171(12) 0.38507(14) 0.09009(9) 0.0314 1.0000 Uani . . . .
O34 O 0.51219(14) 0.47969(15) 0.21136(11) 0.0396 1.0000 Uani . . . .
O41 O 0.29943(14) 0.29475(14) -0.05267(10) 0.0379 1.0000 Uani . . . .
B4 B 0.17099(18) 0.41720(19) 0.24393(13) 0.0226 1.0000 Uani . . . .
N5 N 0.19691(14) 0.51489(14) 0.33177(10) 0.0242 1.0000 Uani . . . .
N20 N 0.15229(15) 0.29250(14) 0.26541(10) 0.0246 1.0000 Uani . . . .
H411 H 0.3829 0.6351 0.5372 0.0676 0.39(3) Uiso R P 1 2
H413 H 0.4733 0.7746 0.5565 0.0680 0.39(3) Uiso R P 1 2
H412 H 0.5317 0.6421 0.5309 0.0680 0.39(3) Uiso R P 1 2
H421 H 0.5516 0.7669 0.3254 0.0672 0.39(3) Uiso R P 1 2
H423 H 0.5811 0.8541 0.4308 0.0670 0.39(3) Uiso R P 1 2
H422 H 0.6357 0.7229 0.4010 0.0670 0.39(3) Uiso R P 1 2
H431 H 0.4040 0.6589 0.5469 0.0743 0.61(3) Uiso R P 1 1
H433 H 0.4820 0.8033 0.5497 0.0748 0.61(3) Uiso R P 1 1
H432 H 0.5553 0.6794 0.5327 0.0752 0.61(3) Uiso R P 1 1
H441 H 0.5371 0.7388 0.3066 0.0780 0.61(3) Uiso R P 1 1
H443 H 0.5857 0.8387 0.4074 0.0781 0.61(3) Uiso R P 1 1
H442 H 0.6296 0.6992 0.3804 0.0781 0.61(3) Uiso R P 1 1
H451 H -0.1998 0.2328 0.1469 0.0631 0.39(3) Uiso R P 1 2
H453 H -0.2844 0.2584 0.2343 0.0633 0.39(3) Uiso R P 1 2
H452 H -0.2880 0.1122 0.1726 0.0629 0.39(3) Uiso R P 1 2
H461 H -0.0925 0.1241 0.3790 0.0637 0.39(3) Uiso R P 1 2
H463 H -0.2168 0.1857 0.3770 0.0642 0.39(3) Uiso R P 1 2
H462 H -0.2171 0.0396 0.3117 0.0642 0.39(3) Uiso R P 1 2
H471 H -0.1615 0.2869 0.1618 0.0606 0.61(3) Uiso R P 1 1
H473 H -0.2676 0.2847 0.2352 0.0615 0.61(3) Uiso R P 1 1
H472 H -0.2620 0.1533 0.1536 0.0613 0.61(3) Uiso R P 1 1
H481 H -0.1341 0.0829 0.3610 0.0841 0.61(3) Uiso R P 1 1
H483 H -0.2499 0.1635 0.3571 0.0842 0.61(3) Uiso R P 1 1
H482 H -0.2505 0.0305 0.2779 0.0837 0.61(3) Uiso R P 1 1
H111 H 0.4056 0.9342 0.4472 0.0525 1.0000 Uiso R . . .
H121 H 0.2276 1.0222 0.4132 0.0587 1.0000 Uiso R . . .
H131 H 0.0338 0.8816 0.3429 0.0482 1.0000 Uiso R . . .
H151 H -0.0177 0.5355 0.2562 0.0365 1.0000 Uiso R . . .
H161 H -0.1829 0.5202 0.3555 0.0657 1.0000 Uiso R . . .
H163 H -0.1129 0.6588 0.4228 0.0654 1.0000 Uiso R . . .
H162 H -0.0448 0.5341 0.4112 0.0658 1.0000 Uiso R . . .
H171 H -0.2006 0.6079 0.2194 0.0696 1.0000 Uiso R . . .
H173 H -0.1560 0.7500 0.2881 0.0697 1.0000 Uiso R . . .
H172 H -0.0851 0.7062 0.1957 0.0701 1.0000 Uiso R . . .
H181 H 0.2073 0.4904 0.4669 0.0360 1.0000 Uiso R . . .
H191 H 0.1599 0.2482 0.3944 0.0361 1.0000 Uiso R . . .
H231 H 0.3318 0.2439 0.1569 0.0346 1.0000 Uiso R . . .
H241 H 0.4869 0.1778 0.2478 0.0652 1.0000 Uiso R . . .
H243 H 0.3592 0.1819 0.2974 0.0647 1.0000 Uiso R . . .
H242 H 0.3902 0.0447 0.2427 0.0649 1.0000 Uiso R . . .
H251 H 0.4771 0.1336 0.0741 0.0585 1.0000 Uiso R . . .
H253 H 0.3930 -0.0082 0.0682 0.0587 1.0000 Uiso R . . .
H252 H 0.3408 0.0863 0.0127 0.0586 1.0000 Uiso R . . .
H261 H 0.1817 -0.0804 0.0508 0.0370 1.0000 Uiso R . . .
H271 H -0.0360 -0.1702 0.0495 0.0398 1.0000 Uiso R . . .
H281 H -0.1671 -0.0519 0.1452 0.0435 1.0000 Uiso R . . .
H351 H 0.3954 0.6426 -0.0487 0.0447 1.0000 Uiso R . . .
H361 H 0.4986 0.7624 0.1160 0.0434 1.0000 Uiso R . . .
H371 H 0.3193 0.7767 0.2276 0.0427 1.0000 Uiso R . . .
H381 H 0.1031 0.6722 0.1277 0.0457 1.0000 Uiso R . . .
H391 H 0.1463 0.5829 -0.0407 0.0468 1.0000 Uiso R . . .
H301 H -0.0698 0.2656 0.3024 0.0459 0.61(3) Uiso R P 1 1
H302 H -0.0733 0.2752 0.2901 0.0459 0.39(3) Uiso R P 1 2
H81 H 0.4254 0.5920 0.3902 0.0494 0.61(3) Uiso R P 1 1
H82 H 0.4315 0.5957 0.3809 0.0494 0.39(3) Uiso R P 1 2

loop_
_atom_site_aniso_label
_atom_site_aniso_U_11
_atom_site_aniso_U_22
_atom_site_aniso_U_33
_atom_site_aniso_U_23
_atom_site_aniso_U_13
_atom_site_aniso_U_12
C41 0.046(4) 0.052(4) 0.045(3) -0.014(3) -0.021(3) 0.011(3)
C42 0.032(3) 0.043(3) 0.044(4) -0.030(3) -0.001(2) 0.000(2)
C43 0.043(2) 0.048(3) 0.046(2) -0.005(2) -0.014(2) 0.007(2)
C44 0.034(2) 0.042(2) 0.053(3) -0.023(2) -0.0018(17) -0.0013(18)
C45 0.028(3) 0.030(3) 0.069(4) 0.014(3) 0.004(2) 0.001(3)
C46 0.050(4) 0.058(4) 0.049(3) 0.011(3) 0.019(3) 0.007(3)
C47 0.0238(19) 0.033(2) 0.062(2) 0.0146(16) 0.0019(15) 0.0004(19)
C48 0.062(3) 0.066(3) 0.063(3) 0.029(2) 0.029(2) 0.017(2)
Fe1 0.02328(13) 0.02202(12) 0.02785(13) 0.00709(9) 0.00441(9) 0.00393(9)
C2 0.0238(8) 0.0203(8) 0.0243(8) 0.0064(6) 0.0038(6) 0.0044(6)
C6 0.0301(9) 0.0240(8) 0.0229(8) 0.0027(7) 0.0034(7) 0.0060(7)
C7 0.0314(9) 0.0306(9) 0.0309(9) -0.0030(7) -0.0003(7) 0.0059(7)
C8 0.0325(9) 0.0405(10) 0.0395(10) -0.0094(8) -0.0064(8) 0.0080(8)
C11 0.0423(12) 0.0289(10) 0.0477(13) -0.0061(9) -0.0012(10) 0.0014(9)
C12 0.0564(14) 0.0229(10) 0.0609(15) 0.0012(10) 0.0078(11) 0.0086(9)
C13 0.0414(11) 0.0312(10) 0.0497(12) 0.0103(9) 0.0074(9) 0.0141(9)
C14 0.0308(9) 0.0285(9) 0.0282(9) 0.0077(7) 0.0072(7) 0.0083(7)
C15 0.0296(9) 0.0337(10) 0.0310(9) 0.0115(8) 0.0087(7) 0.0101(8)
C16 0.0370(11) 0.0555(14) 0.0448(12) 0.0240(11) 0.0111(9) 0.0078(10)
C17 0.0313(10) 0.0661(16) 0.0509(13) 0.0312(12) 0.0061(9) 0.0134(10)
C18 0.0358(10) 0.0333(10) 0.0206(8) 0.0075(7) 0.0012(7) 0.0096(8)
C19 0.0372(10) 0.0318(9) 0.0242(9) 0.0123(7) 0.0037(7) 0.0102(8)
C21 0.0285(8) 0.0198(8) 0.0250(8) 0.0080(6) 0.0021(7) 0.0040(6)
C22 0.0297(9) 0.0215(8) 0.0254(8) 0.0091(7) 0.0025(7) 0.0051(7)
C23 0.0295(9) 0.0232(8) 0.0357(10) 0.0077(7) 0.0089(7) 0.0042(7)
C24 0.0278(10) 0.0591(14) 0.0397(11) 0.0104(10) -0.0002(8) 0.0055(9)
C25 0.0412(11) 0.0352(10) 0.0420(11) 0.0120(9) 0.0163(9) 0.0125(9)
C26 0.0383(10) 0.0220(8) 0.0304(9) 0.0070(7) 0.0029(8) 0.0065(7)
C27 0.0396(11) 0.0223(9) 0.0383(10) 0.0083(8) -0.0037(8) 0.0006(8)
C28 0.0292(9) 0.0301(10) 0.0442(11) 0.0135(8) -0.0017(8) -0.0002(8)
C29 0.0281(9) 0.0291(9) 0.0357(9) 0.0138(8) 0.0039(7) 0.0057(7)
C30 0.0312(9) 0.0392(10) 0.0481(11) 0.0133(9) 0.0107(8) 0.0076(8)
C33 0.0256(9) 0.0243(8) 0.0326(9) 0.0022(7) 0.0030(7) 0.0018(7)
C35 0.0454(11) 0.0300(10) 0.0398(11) 0.0183(8) 0.0156(9) 0.0072(8)
C36 0.0332(10) 0.0210(8) 0.0513(12) 0.0120(8) 0.0090(9) -0.0010(7)
C37 0.0460(12) 0.0224(9) 0.0421(11) 0.0082(8) 0.0132(9) 0.0088(8)
C38 0.0326(10) 0.0298(10) 0.0582(13) 0.0223(9) 0.0161(9) 0.0138(8)
C39 0.0385(11) 0.0333(10) 0.0483(12) 0.0219(9) -0.0010(9) 0.0086(8)
C40 0.0228(8) 0.0315(9) 0.0295(9) 0.0104(8) 0.0040(7) 0.0032(7)
O3 0.0260(6) 0.0373(7) 0.0288(7) 0.0107(6) -0.0013(5) -0.0018(5)
O34 0.0314(7) 0.0406(8) 0.0434(8) 0.0054(7) -0.0064(6) 0.0093(6)
O41 0.0391(8) 0.0332(7) 0.0354(8) -0.0009(6) 0.0036(6) 0.0055(6)
B4 0.0212(8) 0.0231(9) 0.0234(9) 0.0058(7) 0.0026(7) 0.0044(7)
N5 0.0285(7) 0.0230(7) 0.0211(7) 0.0045(6) 0.0019(6) 0.0070(6)
N20 0.0294(7) 0.0221(7) 0.0224(7) 0.0055(6) 0.0031(6) 0.0052(6)

loop_
_atom_type_symbol
_atom_type_scat_dispersion_real
_atom_type_scat_dispersion_imag
_atom_type_scat_Cromer_Mann_a1
_atom_type_scat_Cromer_Mann_b1
_atom_type_scat_Cromer_Mann_a2
_atom_type_scat_Cromer_Mann_b2
_atom_type_scat_Cromer_Mann_a3
_atom_type_scat_Cromer_Mann_b3
_atom_type_scat_Cromer_Mann_a4
_atom_type_scat_Cromer_Mann_b4
_atom_type_scat_Cromer_Mann_c
_atom_type_scat_source
C 0.0033 0.0016 2.3100 20.8439 1.0200 10.2075 1.5886 0.5687 0.8650 51.6512 0.2156 'International Tables Vol C 4.2.6.8 and 6.1.1.4'
H 0.0000 0.0000 0.4930 10.5109 0.3229 26.1257 0.1402 3.1424 0.0408 57.7998 0.0030 'International Tables Vol C 4.2.6.8 and 6.1.1.4'
O 0.0106 0.0060 3.0485 13.2771 2.2868 5.7011 1.5463 0.3239 0.8670 32.9089 0.2508 'International Tables Vol C 4.2.6.8 and 6.1.1.4'
Fe 0.3463 0.8444 11.7695 4.7611 7.3573 0.3072 3.5222 15.3535 2.3045 76.8805 1.0369 'International Tables Vol C 4.2.6.8 and 6.1.1.4'
B 0.0013 0.0007 2.0545 23.2185 1.3326 1.0210 1.0979 60.3498 0.7068 0.1403 -0.1932 'International Tables Vol C 4.2.6.8 and 6.1.1.4'
N 0.0061 0.0033 12.2126 0.0057 3.1322 9.8933 2.0125 28.9975 1.1663 0.5826 -11.5290 'International Tables Vol C 4.2.6.8 and 6.1.1.4'

loop_
_geom_angle_atom_site_label_1
_geom_angle_atom_site_label_2
_geom_angle_atom_site_label_3
_geom_angle
_geom_angle_publ_flag
C8 C41 H411 112.4 no
C8 C41 H413 107.2 no
H411 C41 H413 108.6 no
C8 C41 H412 110.4 no
H411 C41 H412 108.5 no
H413 C41 H412 109.7 no
C8 C42 H421 110.4 no
C8 C42 H423 110.2 no
H421 C42 H423 109.9 no
C8 C42 H422 108.1 no
H421 C42 H422 110.3 no
H423 C42 H422 108.0 no
C8 C43 H431 109.9 no
C8 C43 H433 107.1 no
H431 C43 H433 110.5 no
C8 C43 H432 108.4 no
H431 C43 H432 110.4 no
H433 C43 H432 110.5 no
C8 C44 H441 112.0 no
C8 C44 H443 108.5 no
H441 C44 H443 109.7 no
C8 C44 H442 108.4 no
H441 C44 H442 109.9 no
H443 C44 H442 108.2 no
C30 C45 H451 107.3 no
C30 C45 H453 108.2 no
H451 C45 H453 111.7 no
C30 C45 H452 109.8 no
H451 C45 H452 110.0 no
H453 C45 H452 109.6 no
C30 C46 H461 110.3 no
C30 C46 H463 109.3 no
H461 C46 H463 108.2 no
C30 C46 H462 108.5 no
H461 C46 H462 110.2 no
H463 C46 H462 110.4 no
C30 C47 H471 109.5 no
C30 C47 H473 108.3 no
H471 C47 H473 110.8 no
C30 C47 H472 107.3 no
H471 C47 H472 109.8 no
H473 C47 H472 111.1 no
C30 C48 H481 108.9 no
C30 C48 H483 109.2 no
H481 C48 H483 110.0 no
C30 C48 H482 108.5 no
H481 C48 H482 110.8 no
H483 C48 H482 109.4 no
C2 Fe1 C33 95.49(8) yes
C2 Fe1 C35 140.79(8) yes
C33 Fe1 C35 123.31(9) yes
C2 Fe1 C36 143.66(7) yes
C33 Fe1 C36 95.77(8) yes
C35 Fe1 C36 38.30(8) yes
C2 Fe1 C37 104.48(7) yes
C33 Fe1 C37 101.65(9) yes
C35 Fe1 C37 65.34(8) yes
C36 Fe1 C37 39.31(8) yes
C2 Fe1 C38 83.29(7) yes
C33 Fe1 C38 136.48(9) yes
C35 Fe1 C38 65.30(8) yes
C36 Fe1 C38 65.04(8) yes
C37 Fe1 C38 38.73(8) yes
C2 Fe1 C39 101.25(8) yes
C33 Fe1 C39 160.96(8) yes
C35 Fe1 C39 39.56(8) yes
C36 Fe1 C39 65.30(8) yes
C37 Fe1 C39 65.49(9) yes
C2 Fe1 C40 86.69(8) yes
C33 Fe1 C40 94.38(8) yes
C35 Fe1 C40 94.94(8) yes
C36 Fe1 C40 126.61(8) yes
C37 Fe1 C40 159.32(9) yes
C38 Fe1 C39 38.87(9) yes
C38 Fe1 C40 128.77(9) yes
C39 Fe1 C40 95.57(9) yes
Fe1 C2 O3 119.86(13) yes
Fe1 C2 B4 120.45(12) yes
O3 C2 B4 119.69(15) yes
C7 C6 C14 121.86(17) yes
C7 C6 N5 119.39(16) yes
C14 C6 N5 118.75(16) yes
C6 C7 C8 122.54(15) yes
C6 C7 C11 117.68(18) yes
C8 C7 C11 119.78(16) yes
C44 C8 C43 111.04(6) yes
C44 C8 C7 111.10(6) yes
C43 C8 C7 111.05(6) yes
C44 C8 H81 108.1 no
C43 C8 H81 107.3 no
C7 C8 H81 108.1 no
C42 C8 C41 111.07(6) yes
C42 C8 C7 111.11(6) yes
C41 C8 C7 111.06(6) yes
C42 C8 H82 108.8 no
C41 C8 H82 106.6 no
C7 C8 H82 108.0 no
C7 C11 C12 121.3(2) yes
C7 C11 H111 119.1 no
C12 C11 H111 119.6 no
C11 C12 C13 120.3(2) yes
C11 C12 H121 119.3 no
C13 C12 H121 120.4 no
C12 C13 C14 121.1(2) yes
C12 C13 H131 119.6 no
C14 C13 H131 119.2 no
C6 C14 C13 117.66(18) yes
C6 C14 C15 121.84(16) yes
C13 C14 C15 120.38(17) yes
C14 C15 C16 109.40(17) yes
C14 C15 C17 114.62(17) yes
C16 C15 C17 109.99(17) yes
C14 C15 H151 107.0 no
C16 C15 H151 107.5 no
C17 C15 H151 108.0 no
C15 C16 H161 109.3 no
C15 C16 H163 108.0 no
H161 C16 H163 109.1 no
C15 C16 H162 111.0 no
H161 C16 H162 110.2 no
H163 C16 H162 109.1 no
C15 C17 H171 107.7 no
C15 C17 H173 110.2 no
H171 C17 H173 107.5 no
C15 C17 H172 111.2 no
H171 C17 H172 109.8 no
H173 C17 H172 110.3 no
C19 C18 N5 109.49(16) yes
C19 C18 H181 126.0 no
N5 C18 H181 124.5 no
C18 C19 N20 109.42(16) yes
C18 C19 H191 126.3 no
N20 C19 H191 124.3 no
C22 C21 C29 121.96(16) yes
C22 C21 N20 119.74(15) yes
C29 C21 N20 118.30(16) yes
C21 C22 C23 120.92(16) yes
C21 C22 C26 117.74(17) yes
C23 C22 C26 121.33(16) yes
C22 C23 C24 110.28(16) yes
C22 C23 C25 114.00(16) yes
C24 C23 C25 109.59(17) yes
C22 C23 H231 107.0 no
C24 C23 H231 107.8 no
C25 C23 H231 108.0 no
C23 C24 H241 111.4 no
C23 C24 H243 110.7 no
H241 C24 H243 108.5 no
C23 C24 H242 110.2 no
H241 C24 H242 108.8 no
H243 C24 H242 107.1 no
C23 C25 H251 108.8 no
C23 C25 H253 110.5 no
H251 C25 H253 108.6 no
C23 C25 H252 110.0 no
H251 C25 H252 109.8 no
H253 C25 H252 109.1 no
C22 C26 C27 121.14(18) yes
C22 C26 H261 118.8 no
C27 C26 H261 120.0 no
C26 C27 C28 120.22(18) yes
C26 C27 H271 120.0 no
C28 C27 H271 119.8 no
C27 C28 C29 120.98(18) yes
C27 C28 H281 120.3 no
C29 C28 H281 118.7 no
C21 C29 C28 117.94(17) yes
C21 C29 C30 122.53(15) yes
C28 C29 C30 119.41(15) yes
C48 C30 C47 111.02(6) yes
C48 C30 C29 111.08(6) yes
C47 C30 C29 110.99(6) yes
C48 C30 H301 107.3 no
C47 C30 H301 108.3 no
C29 C30 H301 108.0 no
C46 C30 C45 111.14(6) yes
C46 C30 C29 111.14(6) yes
C45 C30 C29 111.09(6) yes
C46 C30 H302 105.9 no
C45 C30 H302 109.4 no
C29 C30 H302 107.9 no
Fe1 C33 O34 175.35(18) yes
Fe1 C35 C36 71.28(11) yes
Fe1 C35 C39 69.37(11) yes
C36 C35 C39 107.90(19) yes
Fe1 C35 H351 124.1 no
C36 C35 H351 125.5 no
C39 C35 H351 126.6 no
Fe1 C36 C35 70.42(11) yes
Fe1 C36 C37 69.74(11) yes
C35 C36 C37 108.16(19) yes
Fe1 C36 H361 124.9 no
C35 C36 H361 126.4 no
C37 C36 H361 125.4 no
Fe1 C37 C36 70.96(11) yes
Fe1 C37 C38 70.56(11) yes
C36 C37 C38 107.46(19) yes
Fe1 C37 H371 124.1 no
C36 C37 H371 126.5 no
C38 C37 H371 126.0 no
Fe1 C38 C37 70.71(11) yes
Fe1 C38 C39 69.97(11) yes
C37 C38 C39 108.76(18) yes
Fe1 C38 H381 126.0 no
C37 C38 H381 126.2 no
C39 C38 H381 125.0 no
Fe1 C39 C35 71.07(11) yes
Fe1 C39 C38 71.16(12) yes
C35 C39 C38 107.69(19) yes
Fe1 C39 H391 123.8 no
C35 C39 H391 127.0 no
C38 C39 H391 125.3 no
Fe1 C40 O41 178.04(17) yes
C2 B4 N5 130.18(16) yes
C2 B4 N20 124.16(15) yes
N5 B4 N20 105.64(15) yes
C6 N5 C18 120.92(15) yes
C6 N5 B4 130.79(15) yes
C18 N5 B4 107.56(14) yes
C21 N20 C19 121.52(15) yes
C21 N20 B4 129.48(15) yes
C19 N20 B4 107.89(15) yes

loop_
_geom_bond_atom_site_label_1
_geom_bond_atom_site_label_2
_geom_bond_distance
_geom_bond_publ_flag
C41 C8 1.535(5) yes
C41 H411 0.964 no
C41 H413 0.977 no
C41 H412 0.976 no
C42 C8 1.539(5) yes
C42 H421 0.985 no
C42 H423 0.968 no
C42 H422 0.970 no
C43 C8 1.534(4) yes
C43 H431 0.983 no
C43 H433 0.973 no
C43 H432 0.983 no
C44 C8 1.545(4) yes
C44 H441 0.989 no
C44 H443 0.979 no
C44 H442 0.980 no
C45 C30 1.528(5) yes
C45 H451 0.981 no
C45 H453 0.973 no
C45 H452 0.969 no
C46 C30 1.533(5) yes
C46 H461 0.962 no
C46 H463 0.971 no
C46 H462 0.992 no
C47 C30 1.533(4) yes
C47 H471 0.979 no
C47 H473 0.984 no
C47 H472 0.979 no
C48 C30 1.541(4) yes
C48 H481 0.990 no
C48 H483 0.978 no
C48 H482 0.979 no
Fe1 C2 2.0077(17) yes
Fe1 C33 1.7603(19) yes
Fe1 C35 2.1274(19) yes
Fe1 C36 2.1384(18) yes
Fe1 C37 2.1222(19) yes
Fe1 C38 2.1203(19) yes
Fe1 C39 2.105(2) yes
Fe1 C40 1.7530(19) yes
C2 O3 1.217(2) yes
C2 B4 1.589(2) yes
C6 C7 1.404(2) yes
C6 C14 1.410(3) yes
C6 N5 1.436(2) yes
C7 C8 1.525(2) yes
C7 C11 1.397(3) yes
C8 H81 0.950 no
C8 H82 0.950 no
C11 C12 1.374(3) yes
C11 H111 0.965 no
C12 C13 1.384(3) yes
C12 H121 0.965 no
C13 C14 1.393(3) yes
C13 H131 0.958 no
C14 C15 1.527(3) yes
C15 C16 1.526(3) yes
C15 C17 1.522(3) yes
C15 H151 0.992 no
C16 H161 0.985 no
C16 H163 0.972 no
C16 H162 0.974 no
C17 H171 0.967 no
C17 H173 0.989 no
C17 H172 0.975 no
C18 C19 1.346(3) yes
C18 N5 1.398(2) yes
C18 H181 0.963 no
C19 N20 1.399(2) yes
C19 H191 0.960 no
C21 C22 1.406(2) yes
C21 C29 1.400(2) yes
C21 N20 1.444(2) yes
C22 C23 1.520(2) yes
C22 C26 1.394(2) yes
C23 C24 1.526(3) yes
C23 C25 1.526(3) yes
C23 H231 0.994 no
C24 H241 0.968 no
C24 H243 0.979 no
C24 H242 0.982 no
C25 H251 0.981 no
C25 H253 0.986 no
C25 H252 0.974 no
C26 C27 1.385(3) yes
C26 H261 0.962 no
C27 C28 1.379(3) yes
C27 H271 0.952 no
C28 C29 1.400(3) yes
C28 H281 0.955 no
C29 C30 1.524(2) yes
C30 H301 0.950 no
C30 H302 0.950 no
C33 O34 1.153(2) yes
C35 C36 1.400(3) yes
C35 C39 1.432(3) yes
C35 H351 0.992 no
C36 C37 1.433(3) yes
C36 H361 0.980 no
C37 C38 1.407(3) yes
C37 H371 0.998 no
C38 C39 1.406(3) yes
C38 H381 0.991 no
C39 H391 1.000 no
C40 O41 1.152(2) yes
B4 N5 1.434(2) yes
B4 N20 1.424(2) yes

loop_
_geom_hbond_atom_site_label_D
_geom_hbond_atom_site_label_H
_geom_hbond_atom_site_label_A
_geom_hbond_site_symmetry_A
_geom_hbond_angle_DHA
_geom_hbond_distance_DH
_geom_hbond_distance_HA
_geom_hbond_distance_DA
_geom_hbond_publ_flag
C36 H361 O41 2_665 134.91(6) 0.980 2.490 3.257(5) yes
C39 H391 O3 2_565 134.73(7) 1.000 2.388 3.173(5) yes
C30 H301 C19 . 130.65(6) 0.950 2.539 3.239(5) yes
